data_7221565
loop_
_publ_author_name
'Bedekar, Ashutosh'
'Jain, Nilesh'

_publ_section_title
;
 Lipase catalyzed desymmetrization of roof shape
 cis-11,12-bis(hydroxymethyl)-9,10-dihydro-9,10-ethanoanthracene
;
_journal_name_full 'RSC Adv.'
_journal_paper_doi 10.1039/C5RA11626K
_journal_year 2015
_chemical_absolute_configuration syn
_chemical_formula_moiety 'C23 H23 Cl O4'
_chemical_formula_sum 'C23 H23 Cl O4'
_chemical_formula_weight 398.86
_chemical_name_systematic
; 
 ? 
;
_space_group_IT_number 19
_symmetry_cell_setting orthorhombic
_symmetry_space_group_name_Hall 'P 2ac 2ab'
_symmetry_space_group_name_H-M 'P 21 21 21'
_atom_sites_solution_hydrogens geom
_atom_sites_solution_primary direct
_atom_sites_solution_secondary difmap
_audit_creation_method SHELXL-97
_audit_update_record
;
2015-03-16 deposited with the CCDC.
2015-07-15 downloaded from the CCDC.
;
_cell_angle_alpha 90.00
_cell_angle_beta 90.00
_cell_angle_gamma 90.00
_cell_formula_units_Z 4
_cell_length_a 10.5625(3)
_cell_length_b 12.0642(4)
_cell_length_c 15.9997(5)
_cell_measurement_temperature 293(2)
_cell_volume 2038.81(11)
_computing_structure_refinement 'SHELXL-97 (Sheldrick, 1997)'
_computing_structure_solution 'SHELXS-97 (Sheldrick, 1990)'
_diffrn_ambient_temperature 293(2)
_diffrn_measured_fraction_theta_full 1.000
_diffrn_measured_fraction_theta_max 1.000
_diffrn_radiation_monochromator graphite
_diffrn_radiation_source 'fine-focus sealed tube'
_diffrn_radiation_type CuK\a
_diffrn_radiation_wavelength 1.54184
_diffrn_reflns_av_R_equivalents 0.0229
_diffrn_reflns_av_sigmaI/netI 0.0350
_diffrn_reflns_limit_h_max 12
_diffrn_reflns_limit_h_min -12
_diffrn_reflns_limit_k_max 13
_diffrn_reflns_limit_k_min -14
_diffrn_reflns_limit_l_max 19
_diffrn_reflns_limit_l_min -14
_diffrn_reflns_number 4965
_diffrn_reflns_theta_full 71.67
_diffrn_reflns_theta_max 71.67
_diffrn_reflns_theta_min 4.59
_exptl_absorpt_coefficient_mu 1.871
_exptl_crystal_colour colorless
_exptl_crystal_density_diffrn 1.299
_exptl_crystal_density_method 'not measured'
_exptl_crystal_description block
_exptl_crystal_F_000 840
_exptl_crystal_size_max 0.31
_exptl_crystal_size_mid 0.28
_exptl_crystal_size_min 0.27
_refine_diff_density_max 0.240
_refine_diff_density_min -0.384
_refine_diff_density_rms 0.047
_refine_ls_abs_structure_details 'Flack H D (1983), Acta Cryst. A39, 876-881'
_refine_ls_abs_structure_Flack -0.01(2)
_refine_ls_extinction_method none
_refine_ls_goodness_of_fit_ref 1.046
_refine_ls_hydrogen_treatment mixed
_refine_ls_matrix_type full
_refine_ls_number_parameters 255
_refine_ls_number_reflns 3323
_refine_ls_number_restraints 0
_refine_ls_restrained_S_all 1.046
_refine_ls_R_factor_all 0.0504
_refine_ls_R_factor_gt 0.0477
_refine_ls_shift/su_max 0.000
_refine_ls_shift/su_mean 0.000
_refine_ls_structure_factor_coef Fsqd
_refine_ls_weighting_details 'calc w=1/[\s^2^(Fo^2^)+(0.0795P)^2^+0.3343P] where P=(Fo^2^+2Fc^2^)/3'
_refine_ls_weighting_scheme calc
_refine_ls_wR_factor_gt 0.1316
_refine_ls_wR_factor_ref 0.1363
_reflns_number_gt 3110
_reflns_number_total 3323
_reflns_threshold_expression >2sigma(I)
_cod_data_source_file c5ra11626k2.cif
_cod_data_source_block exp_826
_cod_original_cell_volume 2038.82(11)
_cod_database_code 7221565

loop_
_symmetry_equiv_pos_as_xyz
'x, y, z'
'-x+1/2, -y, z+1/2'
'x+1/2, -y+1/2, -z'
'-x, y+1/2, -z+1/2'

loop_
_atom_site_label
_atom_site_type_symbol
_atom_site_fract_x
_atom_site_fract_y
_atom_site_fract_z
_atom_site_U_iso_or_equiv
_atom_site_adp_type
_atom_site_occupancy
_atom_site_symmetry_multiplicity
_atom_site_calc_flag
_atom_site_refinement_flags
Cl21 Cl 0.33784(11) 0.80661(9) 0.96487(5) 0.0834(3) Uani 1 1 d .
O25 O 0.46395(18) 0.57649(18) 0.46488(12) 0.0528(5) Uani 1 1 d .
O18 O 0.2911(2) 0.73975(16) 0.77712(13) 0.0632(6) Uani 1 1 d .
O23 O 0.3586(2) 0.91377(16) 0.76440(13) 0.0637(6) Uani 1 1 d .
O27 O 0.6639(2) 0.6217(3) 0.4889(2) 0.1046(11) Uani 1 1 d .
C19 C 0.3034(3) 0.8446(2) 0.80153(18) 0.0487(6) Uani 1 1 d .
C2 C 0.2544(2) 0.4074(2) 0.72220(16) 0.0429(6) Uani 1 1 d .
C7 C 0.3100(2) 0.3612(2) 0.65110(15) 0.0405(5) Uani 1 1 d .
C9 C 0.4085(2) 0.53995(19) 0.60996(15) 0.0380(5) Uani 1 1 d .
H9 H 0.4925 0.5093 0.6220 0.046 Uiso 1 1 calc R
C16 C 0.1411(2) 0.5419(2) 0.63464(18) 0.0456(6) Uani 1 1 d .
C26 C 0.5864(3) 0.5796(3) 0.4467(2) 0.0609(8) Uani 1 1 d .
C24 C 0.4232(3) 0.6278(2) 0.54200(17) 0.0469(6) Uani 1 1 d .
H24A H 0.3430 0.6652 0.5333 0.056 Uiso 1 1 calc R
H24B H 0.4851 0.6825 0.5594 0.056 Uiso 1 1 calc R
C11 C 0.1927(3) 0.4933(2) 0.56346(16) 0.0446(6) Uani 1 1 d .
C8 C 0.3214(2) 0.44251(19) 0.57901(14) 0.0391(5) Uani 1 1 d .
H8 H 0.3553 0.4070 0.5287 0.047 Uiso 1 1 calc R
C6 C 0.3515(3) 0.2523(2) 0.65180(18) 0.0496(6) Uani 1 1 d .
H6 H 0.3891 0.2216 0.6046 0.059 Uiso 1 1 calc R
C1 C 0.2222(2) 0.5285(2) 0.71147(16) 0.0437(6) Uani 1 1 d .
H1 H 0.1809 0.5590 0.7613 0.052 Uiso 1 1 calc R
C10 C 0.3525(2) 0.58660(19) 0.69366(15) 0.0393(5) Uani 1 1 d .
H10 H 0.4104 0.5649 0.7386 0.047 Uiso 1 1 calc R
C15 C 0.0269(3) 0.5984(3) 0.6297(2) 0.0606(8) Uani 1 1 d .
H15 H -0.0078 0.6316 0.6769 0.073 Uiso 1 1 calc R
C5 C 0.3363(3) 0.1899(2) 0.7236(2) 0.0597(8) Uani 1 1 d .
H5 H 0.3626 0.1164 0.7245 0.072 Uiso 1 1 calc R
C3 C 0.2411(3) 0.3451(3) 0.79383(18) 0.0536(7) Uani 1 1 d .
H3 H 0.2049 0.3759 0.8415 0.064 Uiso 1 1 calc R
C12 C 0.1307(3) 0.4998(3) 0.48784(19) 0.0580(7) Uani 1 1 d .
H12 H 0.1651 0.4673 0.4403 0.070 Uiso 1 1 calc R
C17 C 0.3427(3) 0.7118(2) 0.69556(18) 0.0506(6) Uani 1 1 d .
H17A H 0.4254 0.7453 0.6881 0.061 Uiso 1 1 calc R
H17B H 0.2872 0.7379 0.6515 0.061 Uiso 1 1 calc R
C4 C 0.2822(3) 0.2360(3) 0.7941(2) 0.0619(8) Uani 1 1 d .
H4 H 0.2732 0.1935 0.8422 0.074 Uiso 1 1 calc R
C20 C 0.2379(3) 0.8633(2) 0.8845(2) 0.0621(8) Uani 1 1 d .
H20 H 0.2305 0.9434 0.8937 0.074 Uiso 1 1 calc R
C13 C 0.0147(4) 0.5562(3) 0.4838(3) 0.0757(11) Uani 1 1 d .
H13 H -0.0284 0.5605 0.4333 0.091 Uiso 1 1 calc R
C14 C -0.0351(3) 0.6044(3) 0.5531(3) 0.0733(10) Uani 1 1 d .
H14 H -0.1117 0.6421 0.5493 0.088 Uiso 1 1 calc R
C22 C 0.1062(4) 0.8127(3) 0.8903(3) 0.0768(10) Uani 1 1 d .
H22A H 0.1126 0.7334 0.8883 0.115 Uiso 1 1 calc R
H22B H 0.0557 0.8382 0.8443 0.115 Uiso 1 1 calc R
H22C H 0.0673 0.8347 0.9419 0.115 Uiso 1 1 calc R
C28 C 0.6116(4) 0.5215(4) 0.3655(2) 0.0896(13) Uani 1 1 d .
H28A H 0.5775 0.4478 0.3677 0.134 Uiso 1 1 calc R
H28B H 0.7013 0.5178 0.3560 0.134 Uiso 1 1 calc R
H28C H 0.5722 0.5618 0.3207 0.134 Uiso 1 1 calc R

loop_
_atom_site_aniso_label
_atom_site_aniso_U_11
_atom_site_aniso_U_22
_atom_site_aniso_U_33
_atom_site_aniso_U_23
_atom_site_aniso_U_13
_atom_site_aniso_U_12
Cl21 0.0948(7) 0.0957(7) 0.0597(4) 0.0030(4) 0.0011(5) -0.0010(6)
O25 0.0472(10) 0.0666(12) 0.0446(9) 0.0048(9) 0.0064(8) -0.0091(10)
O18 0.0835(15) 0.0375(9) 0.0685(13) -0.0120(9) 0.0271(11) -0.0138(10)
O23 0.0862(16) 0.0399(9) 0.0650(12) 0.0042(9) -0.0049(12) -0.0113(11)
O27 0.0448(13) 0.157(3) 0.112(2) -0.042(2) -0.0006(14) -0.0048(16)
C19 0.0571(15) 0.0326(11) 0.0564(14) -0.0028(11) -0.0082(13) 0.0028(12)
C2 0.0424(12) 0.0400(12) 0.0462(13) 0.0030(11) 0.0006(11) -0.0077(11)
C7 0.0419(12) 0.0362(11) 0.0434(12) 0.0025(10) -0.0027(10) -0.0013(10)
C9 0.0360(11) 0.0371(11) 0.0409(11) 0.0028(10) 0.0005(10) 0.0032(9)
C16 0.0378(12) 0.0347(11) 0.0643(15) 0.0080(11) 0.0054(11) -0.0041(10)
C26 0.0489(15) 0.075(2) 0.0587(17) 0.0093(16) 0.0064(14) 0.0055(15)
C24 0.0455(13) 0.0457(13) 0.0495(13) 0.0081(12) 0.0082(12) -0.0005(11)
C11 0.0422(12) 0.0376(11) 0.0542(13) 0.0101(11) -0.0035(11) -0.0071(11)
C8 0.0430(12) 0.0366(11) 0.0378(11) -0.0001(9) 0.0016(10) 0.0007(10)
C6 0.0488(14) 0.0390(12) 0.0608(15) 0.0006(12) -0.0068(12) 0.0000(11)
C1 0.0437(13) 0.0393(12) 0.0482(13) -0.0010(11) 0.0108(11) -0.0010(10)
C10 0.0393(12) 0.0355(11) 0.0430(12) 0.0014(10) 0.0027(10) -0.0019(10)
C15 0.0418(14) 0.0489(15) 0.091(2) 0.0166(15) 0.0058(15) 0.0021(13)
C5 0.0565(17) 0.0406(13) 0.082(2) 0.0161(14) -0.0169(16) -0.0074(13)
C3 0.0554(15) 0.0604(16) 0.0449(13) 0.0099(13) 0.0028(12) -0.0173(14)
C12 0.0591(17) 0.0533(15) 0.0616(16) 0.0161(14) -0.0126(14) -0.0100(14)
C17 0.0593(16) 0.0396(12) 0.0529(14) -0.0038(11) 0.0110(13) -0.0044(12)
C4 0.0649(18) 0.0563(16) 0.0645(17) 0.0258(15) -0.0082(15) -0.0176(15)
C20 0.081(2) 0.0385(13) 0.0662(18) -0.0087(13) 0.0062(17) 0.0109(15)
C13 0.0642(19) 0.069(2) 0.094(3) 0.036(2) -0.032(2) -0.0136(17)
C14 0.0452(16) 0.0587(18) 0.116(3) 0.028(2) -0.0091(19) 0.0043(15)
C22 0.0626(19) 0.086(2) 0.082(2) -0.013(2) 0.0147(18) 0.0156(19)
C28 0.082(3) 0.122(3) 0.0648(19) -0.010(2) 0.0291(19) -0.001(3)

loop_
_atom_type_symbol
_atom_type_description
_atom_type_scat_dispersion_real
_atom_type_scat_dispersion_imag
_atom_type_scat_source
C C 0.0181 0.0091 'International Tables Vol C Tables 4.2.6.8 and 6.1.1.4'
H H 0.0000 0.0000 'International Tables Vol C Tables 4.2.6.8 and 6.1.1.4'
Cl Cl 0.3639 0.7018 'International Tables Vol C Tables 4.2.6.8 and 6.1.1.4'
O O 0.0492 0.0322 'International Tables Vol C Tables 4.2.6.8 and 6.1.1.4'

loop_
_geom_angle_atom_site_label_1
_geom_angle_atom_site_label_2
_geom_angle_atom_site_label_3
_geom_angle
C26 O25 C24 117.7(2)
C19 O18 C17 116.6(2)
O23 C19 O18 125.0(3)
O23 C19 C20 124.2(2)
O18 C19 C20 110.8(2)
C3 C2 C7 120.2(3)
C3 C2 C1 126.8(3)
C7 C2 C1 112.9(2)
C6 C7 C2 120.3(2)
C6 C7 C8 126.4(2)
C2 C7 C8 113.2(2)
C24 C9 C10 113.4(2)
C24 C9 C8 110.7(2)
C10 C9 C8 108.43(19)
C15 C16 C11 120.0(3)
C15 C16 C1 126.4(3)
C11 C16 C1 113.6(2)
O27 C26 O25 124.4(3)
O27 C26 C28 125.1(3)
O25 C26 C28 110.5(3)
O25 C24 C9 110.0(2)
C12 C11 C16 120.6(3)
C12 C11 C8 126.5(3)
C16 C11 C8 112.8(2)
C11 C8 C7 108.4(2)
C11 C8 C9 105.95(19)
C7 C8 C9 106.84(19)
C5 C6 C7 119.1(3)
C16 C1 C2 108.9(2)
C16 C1 C10 107.6(2)
C2 C1 C10 104.8(2)
C17 C10 C9 113.6(2)
C17 C10 C1 112.4(2)
C9 C10 C1 109.00(19)
C16 C15 C14 119.0(3)
C4 C5 C6 120.5(3)
C2 C3 C4 119.3(3)
C11 C12 C13 118.9(3)
O18 C17 C10 106.0(2)
C5 C4 C3 120.6(3)
C19 C20 C22 114.3(3)
C19 C20 Cl21 107.6(2)
C22 C20 Cl21 109.9(2)
C14 C13 C12 120.6(3)
C13 C14 C15 120.9(3)

loop_
_geom_bond_atom_site_label_1
_geom_bond_atom_site_label_2
_geom_bond_distance
Cl21 C20 1.799(4)
O25 C26 1.326(4)
O25 C24 1.446(3)
O18 C19 1.330(3)
O18 C17 1.454(3)
O23 C19 1.179(3)
O27 C26 1.177(4)
C19 C20 1.515(4)
C2 C3 1.378(4)
C2 C7 1.396(4)
C2 C1 1.510(3)
C7 C6 1.385(4)
C7 C8 1.519(3)
C9 C24 1.526(3)
C9 C10 1.569(3)
C9 C8 1.573(3)
C16 C15 1.388(4)
C16 C11 1.392(4)
C16 C1 1.506(4)
C26 C28 1.501(5)
C11 C12 1.378(4)
C11 C8 1.511(4)
C6 C5 1.383(4)
C1 C10 1.571(3)
C10 C17 1.514(3)
C15 C14 1.392(5)
C5 C4 1.381(5)
C3 C4 1.385(4)
C12 C13 1.403(5)
C20 C22 1.521(5)
C13 C14 1.358(6)
